data_1010702
loop_
_publ_author_name
'Feitknecht, W.'
'Gerber, W.'

_publ_section_title
;
 Die Struktur der basischen Cadmiumchloride
;
_journal_coden_ASTM ZEKGAX
_journal_issue 1-6
_journal_name_full
;
 Zeitschrift f\"ur Kristallographie - Crystalline Materials
;
_journal_page_first 168
_journal_page_last 179
_journal_paper_doi 10.1524/zkri.1938.98.1.168
_journal_volume 98
_journal_year 1938
_chemical_formula_structural 'Cd Cl0.75 (O H)1.25'
_chemical_formula_sum 'Cd Cl0.75 H1.25 O1.25'
_chemical_name_systematic 'Cadmium chloride hydroxide (1/.8/1.2)'
_cell_angle_alpha 90
_cell_angle_beta 90
_cell_angle_gamma 120
_cell_formula_units_Z 3
_cell_length_a 3.585
_cell_length_b 3.585
_cell_length_c 16.4
_cell_volume 182.5
_cod_original_formula_sum 'H1.25 Cd Cl.75 O1.25'
_cod_database_code 1010702

loop_
_atom_site_label
_atom_site_fract_x
_atom_site_fract_y
_atom_site_fract_z
? ? ? ?
